data_7117425
loop_
_publ_author_name
'S. Menichetti'
'S. Cecchi'
'P. Procacci'
'M. Innocenti'
'L. Becucci'
'L. Franco'
'C. Viglianisi'

_publ_section_title
;
 Thia-bridged triarylamine heterohelicene radical cations as redox-driven
 molecular switches
;
_journal_name_full Chem.Commun.
_journal_page_first 11452
_journal_paper_doi 10.1039/C5cc04007H
_journal_volume 51
_journal_year 2015
_chemical_formula_moiety 'C21 H17 F6 N S2 Sb'
_chemical_formula_sum 'C21 H17 F6 N S2 Sb'
_chemical_formula_weight 583.23
_chemical_name_systematic
;
3,7,11-trimethylbenzo[5,6][1,4]thiazino[2,3,4-kl]phenothiazinyl
hexafluoroantimonate, free radical
;
_space_group_IT_number 14
_symmetry_cell_setting monoclinic
_symmetry_space_group_name_Hall '-P 2yn'
_symmetry_space_group_name_H-M 'P 1 21/n 1'
_atom_sites_solution_hydrogens geom
_atom_sites_solution_primary direct
_atom_sites_solution_secondary difmap
_audit_creation_date
;
'Thu Apr 30 13:50:52 2009'
;
_audit_creation_method
;
CrysAlis RED, Oxford Diffraction Ltd.,
Version 1.171.32.29 (release 10-06-2008 CrysAlis171 .NET)
(compiled Jun 10 2008,16:49:55)
;
_audit_update_record
;
2013-03-27 deposited with the CCDC.
2015-06-19 downloaded from the CCDC.
;
_cell_angle_alpha 90.00
_cell_angle_beta 94.989(4)
_cell_angle_gamma 90.00
_cell_formula_units_Z 4
_cell_length_a 8.543(1)
_cell_length_b 15.622(1)
_cell_length_c 16.383(1)
_cell_measurement_reflns_used 8286
_cell_measurement_temperature 293(2)
_cell_measurement_theta_max 71.50
_cell_measurement_theta_min 3.92
_cell_volume 2178.2(3)
_computing_cell_refinement
;
CrysAlis RED, Oxford Diffraction Ltd.,
Version 1.171.32.29 (release 10-06-2008 CrysAlis171 .NET)
(compiled Jun 10 2008,16:49:55)
;
_computing_data_collection
;
CrysAlis CCD, Oxford Diffraction Ltd.,
Version 1.171.32.29 (release 10-06-2008 CrysAlis171 .NET)
(compiled Jun 10 2008,16:49:55)
;
_computing_data_reduction
;
CrysAlis RED, Oxford Diffraction Ltd.,
Version 1.171.32.29 (release 10-06-2008 CrysAlis171 .NET)
(compiled Jun 10 2008,16:49:55)
;
_computing_molecular_graphics Ortep3
_computing_publication_material Ciftab
_computing_structure_refinement 'SHELXL-97 (Sheldrick, 1997)'
_computing_structure_solution 'SIR2004 J.Appl.Cryst.38,381-388'
_diffrn_ambient_temperature 293(2)
_diffrn_detector_area_resol_mean 8.1241
_diffrn_measured_fraction_theta_full 0.927
_diffrn_measured_fraction_theta_max 0.928
_diffrn_measurement_device_type 'Xcalibur, Onyx'
_diffrn_measurement_method '\w scans'
_diffrn_radiation_monochromator graphite
_diffrn_radiation_probe x-ray
_diffrn_radiation_source 'Enhance (Cu) X-ray Source'
_diffrn_radiation_type CuK\a
_diffrn_radiation_wavelength 1.54178
_diffrn_reflns_av_R_equivalents 0.0747
_diffrn_reflns_av_sigmaI/netI 0.0884
_diffrn_reflns_limit_h_max 10
_diffrn_reflns_limit_h_min -8
_diffrn_reflns_limit_k_max 18
_diffrn_reflns_limit_k_min -18
_diffrn_reflns_limit_l_max 20
_diffrn_reflns_limit_l_min -18
_diffrn_reflns_number 8286
_diffrn_reflns_theta_full 71.50
_diffrn_reflns_theta_max 71.50
_diffrn_reflns_theta_min 3.92
_diffrn_standards_decay_% 50
_diffrn_standards_interval_count 200
_diffrn_standards_number 3
_exptl_absorpt_coefficient_mu 12.396
_exptl_absorpt_correction_T_max 0.4753
_exptl_absorpt_correction_T_min 0.2557
_exptl_absorpt_correction_type multi-scan
_exptl_absorpt_process_details
;
CrysAlis RED, Oxford Diffraction Ltd.,
Version 1.171.32.29 (release 10-06-2008 CrysAlis171 .NET)
(compiled Jun 10 2008,16:49:55)
Empirical absorption correction using spherical harmonics,
implemented in SCALE3 ABSPACK scaling algorithm.
;
_exptl_crystal_colour darkviolet
_exptl_crystal_density_diffrn 1.779
_exptl_crystal_density_method 'not measured'
_exptl_crystal_description prismatic
_exptl_crystal_F_000 1148
_exptl_crystal_size_max 0.13
_exptl_crystal_size_mid 0.10
_exptl_crystal_size_min 0.06
_refine_diff_density_max 0.825
_refine_diff_density_min -1.520
_refine_diff_density_rms 0.124
_refine_ls_extinction_coef 0.00037(13)
_refine_ls_extinction_expression Fc^*^=kFc[1+0.001xFc^2^\l^3^/sin(2\q)]^-1/4^
_refine_ls_extinction_method SHELXL
_refine_ls_goodness_of_fit_ref 0.963
_refine_ls_hydrogen_treatment mixed
_refine_ls_matrix_type full
_refine_ls_number_parameters 281
_refine_ls_number_reflns 3934
_refine_ls_number_restraints 0
_refine_ls_restrained_S_all 0.963
_refine_ls_R_factor_all 0.1271
_refine_ls_R_factor_gt 0.0660
_refine_ls_shift/su_max 0.003
_refine_ls_shift/su_mean 0.001
_refine_ls_structure_factor_coef Fsqd
_refine_ls_weighting_details 'calc w=1/[\s^2^(Fo^2^)+(0.1187P)^2^+0.0000P] where P=(Fo^2^+2Fc^2^)/3'
_refine_ls_weighting_scheme calc
_refine_ls_wR_factor_gt 0.1684
_refine_ls_wR_factor_ref 0.2050
_reflns_number_gt 2197
_reflns_number_total 3934
_reflns_threshold_expression >2sigma(I)
_cod_data_source_file c5cc04007h2.cif
_cod_data_source_block exp_77
_cod_original_sg_symbol_H-M P21/n
_cod_database_code 7117425

loop_
_symmetry_equiv_pos_as_xyz
'x, y, z'
'-x+1/2, y+1/2, -z+1/2'
'-x, -y, -z'
'x-1/2, -y-1/2, z-1/2'

loop_
_atom_site_label
_atom_site_type_symbol
_atom_site_fract_x
_atom_site_fract_y
_atom_site_fract_z
_atom_site_U_iso_or_equiv
_atom_site_adp_type
_atom_site_occupancy
_atom_site_symmetry_multiplicity
_atom_site_calc_flag
_atom_site_refinement_flags
_atom_site_disorder_assembly
_atom_site_disorder_group
N1 N 0.2288(7) 0.4802(4) 0.7636(4) 0.0435(16) Uani 1 1 d . . .
F1 F 0.2621(13) 0.1832(6) 0.5481(5) 0.180(5) Uani 1 1 d . . .
F2 F 0.3920(12) 0.1805(6) 0.6961(7) 0.184(5) Uani 1 1 d . . .
F3 F 0.5537(15) 0.2270(7) 0.5750(13) 0.294(11) Uani 1 1 d . . .
F4 F 0.4784(9) 0.3430(4) 0.6821(5) 0.115(3) Uani 1 1 d . . .
F5 F 0.3482(15) 0.3448(6) 0.5355(5) 0.194(6) Uani 1 1 d . . .
F6 F 0.1896(10) 0.2967(7) 0.6559(6) 0.156(4) Uani 1 1 d . . .
S1 S 0.3445(3) 0.33137(14) 0.87712(15) 0.0602(6) Uani 1 1 d . . .
S2 S -0.1098(3) 0.52498(14) 0.70379(15) 0.0592(6) Uani 1 1 d . . .
Sb1 Sb 0.37194(8) 0.26050(4) 0.61510(4) 0.0685(3) Uani 1 1 d . . .
C1 C -0.1164(11) 0.3020(6) 0.8228(5) 0.057(2) Uani 1 1 d . . .
C2 C 0.0410(11) 0.2931(5) 0.8556(5) 0.052(2) Uani 1 1 d . . .
H2 H 0.0700 0.2468 0.8893 0.062 Uiso 1 1 calc R . .
C3 C 0.1517(9) 0.3526(5) 0.8379(5) 0.0466(19) Uani 1 1 d . . .
C4 C 0.1142(9) 0.4228(5) 0.7880(4) 0.0405(17) Uani 1 1 d . . .
C5 C -0.0430(10) 0.4325(5) 0.7577(5) 0.049(2) Uani 1 1 d . . .
C6 C -0.1541(10) 0.3714(6) 0.7745(5) 0.054(2) Uani 1 1 d . . .
H6 H -0.2571 0.3780 0.7521 0.064 Uiso 1 1 calc R . .
C7 C 0.0581(10) 0.5457(5) 0.6529(5) 0.050(2) Uani 1 1 d . . .
C8 C 0.2064(10) 0.5217(5) 0.6871(5) 0.048(2) Uani 1 1 d . . .
C9 C 0.3348(11) 0.5339(5) 0.6419(5) 0.056(2) Uani 1 1 d . . .
H9 H 0.4332 0.5135 0.6617 0.067 Uiso 1 1 calc R . .
C10 C 0.3168(11) 0.5768(5) 0.5664(5) 0.060(2) Uani 1 1 d . . .
H10 H 0.4037 0.5856 0.5370 0.072 Uiso 1 1 calc R . .
C11 C 0.1674(12) 0.6067(5) 0.5348(5) 0.061(2) Uani 1 1 d . . .
C12 C 0.0418(10) 0.5883(5) 0.5784(5) 0.054(2) Uani 1 1 d . . .
H12 H -0.0581 0.6050 0.5572 0.065 Uiso 1 1 calc R . .
C13 C 0.3699(9) 0.4940(5) 0.8138(5) 0.0445(19) Uani 1 1 d . . .
C14 C 0.4332(9) 0.4301(5) 0.8671(5) 0.048(2) Uani 1 1 d . . .
C15 C 0.5768(10) 0.4443(6) 0.9131(5) 0.057(2) Uani 1 1 d . . .
H15 H 0.6184 0.4021 0.9488 0.069 Uiso 1 1 calc R . .
C16 C 0.6574(10) 0.5203(7) 0.9060(5) 0.059(2) Uani 1 1 d . . .
C17 C 0.5902(10) 0.5844(6) 0.8562(5) 0.064(2) Uani 1 1 d . . .
H17 H 0.6424 0.6364 0.8528 0.076 Uiso 1 1 calc R . .
C18 C 0.4465(9) 0.5728(5) 0.8112(5) 0.053(2) Uani 1 1 d . . .
H18 H 0.4016 0.6172 0.7794 0.064 Uiso 1 1 calc R . .
C19 C -0.2370(12) 0.2361(6) 0.8393(7) 0.077(3) Uani 1 1 d . . .
H19A H -0.3369 0.2524 0.8125 0.116 Uiso 1 1 calc R . .
H19B H -0.2450 0.2320 0.8973 0.116 Uiso 1 1 calc R . .
H19C H -0.2063 0.1816 0.8188 0.116 Uiso 1 1 calc R . .
C20 C 0.1497(13) 0.6532(7) 0.4546(6) 0.080(3) Uani 1 1 d . . .
H20A H 0.2508 0.6595 0.4340 0.120 Uiso 1 1 calc R . .
H20B H 0.1051 0.7087 0.4623 0.120 Uiso 1 1 calc R . .
H20C H 0.0817 0.6212 0.4161 0.120 Uiso 1 1 calc R . .
C21 C 0.8158(11) 0.5315(7) 0.9551(6) 0.082(3) Uani 1 1 d . . .
H21A H 0.8572 0.5871 0.9446 0.123 Uiso 1 1 calc R . .
H21B H 0.8873 0.4884 0.9393 0.123 Uiso 1 1 calc R . .
H21C H 0.8027 0.5260 1.0125 0.123 Uiso 1 1 calc R . .

loop_
_atom_site_aniso_label
_atom_site_aniso_U_11
_atom_site_aniso_U_22
_atom_site_aniso_U_33
_atom_site_aniso_U_23
_atom_site_aniso_U_13
_atom_site_aniso_U_12
N1 0.052(4) 0.033(3) 0.045(4) 0.003(3) 0.001(3) 0.004(3)
F1 0.275(12) 0.156(8) 0.117(7) -0.079(6) 0.056(7) -0.129(9)
F2 0.201(11) 0.118(7) 0.221(11) 0.091(8) -0.050(8) -0.046(7)
F3 0.173(10) 0.140(9) 0.60(3) -0.111(14) 0.227(15) -0.023(8)
F4 0.137(6) 0.085(5) 0.117(6) -0.005(4) -0.030(5) -0.025(4)
F5 0.349(15) 0.134(8) 0.088(6) 0.026(5) -0.035(7) -0.102(9)
F6 0.091(6) 0.206(10) 0.172(9) -0.076(8) 0.017(5) 0.035(6)
S1 0.0586(14) 0.0466(12) 0.0744(15) 0.0163(11) 0.0014(11) 0.0036(10)
S2 0.0531(13) 0.0460(12) 0.0779(16) 0.0100(11) 0.0033(11) 0.0088(10)
Sb1 0.0754(5) 0.0569(4) 0.0743(5) -0.0121(4) 0.0136(3) -0.0063(3)
C1 0.070(6) 0.053(5) 0.048(5) 0.005(4) 0.009(4) -0.015(5)
C2 0.064(6) 0.043(4) 0.048(5) 0.017(4) 0.005(4) -0.010(4)
C3 0.052(5) 0.037(4) 0.051(5) 0.003(4) 0.002(4) 0.009(4)
C4 0.050(5) 0.035(4) 0.037(4) -0.008(3) 0.006(3) -0.004(3)
C5 0.054(5) 0.045(5) 0.047(5) 0.000(4) -0.001(4) 0.006(4)
C6 0.052(5) 0.055(5) 0.053(5) -0.005(4) -0.005(4) -0.005(4)
C7 0.055(5) 0.033(4) 0.061(5) -0.004(4) 0.000(4) 0.004(4)
C8 0.057(5) 0.031(4) 0.056(5) 0.007(4) 0.003(4) -0.004(4)
C9 0.069(6) 0.043(5) 0.054(5) -0.001(4) 0.006(4) 0.002(4)
C10 0.080(7) 0.046(5) 0.058(6) 0.003(4) 0.021(5) -0.009(5)
C11 0.085(7) 0.041(5) 0.053(5) 0.003(4) -0.008(5) -0.014(5)
C12 0.065(6) 0.041(4) 0.056(5) 0.008(4) -0.002(4) 0.003(4)
C13 0.038(4) 0.046(4) 0.049(5) 0.000(4) 0.001(4) -0.002(4)
C14 0.042(4) 0.051(5) 0.051(5) 0.002(4) 0.007(4) 0.002(4)
C15 0.057(5) 0.063(6) 0.052(5) 0.003(5) 0.006(4) 0.007(5)
C16 0.050(5) 0.077(7) 0.050(5) -0.012(5) 0.003(4) -0.002(5)
C17 0.069(6) 0.056(5) 0.065(6) 0.000(5) 0.001(5) -0.017(5)
C18 0.053(5) 0.047(5) 0.060(5) 0.004(4) 0.003(4) -0.001(4)
C19 0.074(7) 0.065(6) 0.094(8) 0.008(6) 0.010(6) -0.029(5)
C20 0.100(8) 0.075(7) 0.061(6) 0.020(6) -0.012(6) -0.009(6)
C21 0.056(6) 0.109(9) 0.078(7) -0.016(7) -0.003(5) -0.013(6)

loop_
_atom_type_symbol
_atom_type_description
_atom_type_scat_dispersion_real
_atom_type_scat_dispersion_imag
_atom_type_scat_source
C C 0.0181 0.0091 'International Tables Vol C Tables 4.2.6.8 and 6.1.1.4'
H H 0.0000 0.0000 'International Tables Vol C Tables 4.2.6.8 and 6.1.1.4'
N N 0.0311 0.0180 'International Tables Vol C Tables 4.2.6.8 and 6.1.1.4'
F F 0.0727 0.0534 'International Tables Vol C Tables 4.2.6.8 and 6.1.1.4'
S S 0.3331 0.5567 'International Tables Vol C Tables 4.2.6.8 and 6.1.1.4'
Sb Sb -0.0562 5.8946 'International Tables Vol C Tables 4.2.6.8 and 6.1.1.4'

loop_
_geom_angle_atom_site_label_1
_geom_angle_atom_site_label_2
_geom_angle_atom_site_label_3
_geom_angle
_geom_angle_site_symmetry_1
_geom_angle_site_symmetry_3
C4 N1 C8 120.1(6) . .
C4 N1 C13 120.6(6) . .
C8 N1 C13 119.3(7) . .
C14 S1 C3 101.7(4) . .
C7 S2 C5 98.5(4) . .
F3 Sb1 F2 92.1(7) . .
F3 Sb1 F1 90.2(6) . .
F2 Sb1 F1 89.7(5) . .
F3 Sb1 F6 178.8(4) . .
F2 Sb1 F6 88.6(6) . .
F1 Sb1 F6 90.8(5) . .
F3 Sb1 F5 89.7(7) . .
F2 Sb1 F5 177.8(5) . .
F1 Sb1 F5 91.6(4) . .
F6 Sb1 F5 89.6(6) . .
F3 Sb1 F4 91.3(6) . .
F2 Sb1 F4 92.0(4) . .
F1 Sb1 F4 177.7(4) . .
F6 Sb1 F4 87.7(4) . .
F5 Sb1 F4 86.6(4) . .
C6 C1 C2 117.9(8) . .
C6 C1 C19 121.3(9) . .
C2 C1 C19 120.8(8) . .
C3 C2 C1 120.2(8) . .
C3 C2 H2 119.9 . .
C1 C2 H2 119.9 . .
C2 C3 C4 122.1(7) . .
C2 C3 S1 115.9(6) . .
C4 C3 S1 121.9(6) . .
C3 C4 C5 117.3(7) . .
C3 C4 N1 122.6(7) . .
C5 C4 N1 120.0(7) . .
C6 C5 C4 120.5(7) . .
C6 C5 S2 117.7(6) . .
C4 C5 S2 121.7(6) . .
C1 C6 C5 122.0(8) . .
C1 C6 H6 119.0 . .
C5 C6 H6 119.0 . .
C12 C7 C8 120.0(8) . .
C12 C7 S2 119.0(6) . .
C8 C7 S2 121.0(7) . .
C9 C8 C7 118.9(8) . .
C9 C8 N1 119.0(8) . .
C7 C8 N1 121.9(8) . .
C8 C9 C10 120.2(8) . .
C8 C9 H9 119.9 . .
C10 C9 H9 119.9 . .
C9 C10 C11 120.5(9) . .
C9 C10 H10 119.8 . .
C11 C10 H10 119.8 . .
C12 C11 C10 117.5(8) . .
C12 C11 C20 122.4(9) . .
C10 C11 C20 120.1(9) . .
C11 C12 C7 122.5(8) . .
C11 C12 H12 118.8 . .
C7 C12 H12 118.8 . .
C18 C13 C14 119.4(7) . .
C18 C13 N1 119.6(7) . .
C14 C13 N1 121.0(7) . .
C15 C14 C13 119.6(8) . .
C15 C14 S1 117.4(6) . .
C13 C14 S1 123.0(6) . .
C16 C15 C14 120.7(8) . .
C16 C15 H15 119.7 . .
C14 C15 H15 119.7 . .
C15 C16 C17 119.2(8) . .
C15 C16 C21 118.7(9) . .
C17 C16 C21 122.1(9) . .
C16 C17 C18 121.4(9) . .
C16 C17 H17 119.3 . .
C18 C17 H17 119.3 . .
C17 C18 C13 119.6(8) . .
C17 C18 H18 120.2 . .
C13 C18 H18 120.2 . .
C1 C19 H19A 109.5 . .
C1 C19 H19B 109.5 . .
H19A C19 H19B 109.5 . .
C1 C19 H19C 109.5 . .
H19A C19 H19C 109.5 . .
H19B C19 H19C 109.5 . .
C11 C20 H20A 109.5 . .
C11 C20 H20B 109.5 . .
H20A C20 H20B 109.5 . .
C11 C20 H20C 109.5 . .
H20A C20 H20C 109.5 . .
H20B C20 H20C 109.5 . .
C16 C21 H21A 109.5 . .
C16 C21 H21B 109.5 . .
H21A C21 H21B 109.5 . .
C16 C21 H21C 109.5 . .
H21A C21 H21C 109.5 . .
H21B C21 H21C 109.5 . .

loop_
_geom_bond_atom_site_label_1
_geom_bond_atom_site_label_2
_geom_bond_distance
_geom_bond_site_symmetry_2
N1 C4 1.410(9) .
N1 C8 1.410(9) .
N1 C13 1.416(9) .
F1 Sb1 1.834(7) .
F2 Sb1 1.821(8) .
F3 Sb1 1.815(10) .
F4 Sb1 1.877(6) .
F5 Sb1 1.852(8) .
F6 Sb1 1.837(8) .
S1 C14 1.733(8) .
S1 C3 1.747(8) .
S2 C7 1.750(9) .
S2 C5 1.763(8) .
C1 C6 1.365(12) .
C1 C2 1.411(12) .
C1 C19 1.497(12) .
C2 C3 1.375(11) .
C2 H2 0.9300 .
C3 C4 1.388(11) .
C4 C5 1.399(10) .
C5 C6 1.390(11) .
C6 H6 0.9300 .
C7 C12 1.387(11) .
C7 C8 1.391(11) .
C8 C9 1.389(12) .
C9 C10 1.403(11) .
C9 H9 0.9300 .
C10 C11 1.415(13) .
C10 H10 0.9300 .
C11 C12 1.370(12) .
C11 C20 1.497(12) .
C12 H12 0.9300 .
C13 C18 1.396(11) .
C13 C14 1.403(11) .
C14 C15 1.400(11) .
C15 C16 1.383(13) .
C15 H15 0.9300 .
C16 C17 1.385(13) .
C16 C21 1.523(12) .
C17 C18 1.387(11) .
C17 H17 0.9300 .
C18 H18 0.9300 .
C19 H19A 0.9600 .
C19 H19B 0.9600 .
C19 H19C 0.9600 .
C20 H20A 0.9600 .
C20 H20B 0.9600 .
C20 H20C 0.9600 .
C21 H21A 0.9600 .
C21 H21B 0.9600 .
C21 H21C 0.9600 .
